data_7053143
loop_
_publ_author_name
'Tauchman, Ji\<r\'i'
'Hlad\'ikov\'a, Kate\<rina'
'Uhl\'ik, Filip'
'C\'isa\<rov\'a, Ivana'
'\<St\<epni\<cka, Petr'

_publ_section_title
;
 Synthesis, molecular structure, electrochemistry and DFT study of a
 ferrocenyl-substituted 4-quinazolinone and related heterocycles
;
_journal_issue 7
_journal_name_full 'New Journal of Chemistry'
_journal_page_first 2019
_journal_paper_doi 10.1039/c3nj00182b
_journal_volume 37
_journal_year 2013
_chemical_formula_moiety 'C23 H25 Fe N5 O2'
_chemical_formula_sum 'C23 H25 Fe N5 O2'
_chemical_formula_weight 459.33
_chemical_name_systematic
;
?
;
_space_group_IT_number 14
_symmetry_cell_setting monoclinic
_symmetry_space_group_name_Hall '-P 2ybc'
_symmetry_space_group_name_H-M 'P 1 21/c 1'
_atom_sites_solution_hydrogens mixed
_atom_sites_solution_primary direct
_atom_sites_solution_secondary difmap
_audit_creation_method SHELXL-97
_cell_angle_alpha 90.00
_cell_angle_beta 92.7130(10)
_cell_angle_gamma 90.00
_cell_formula_units_Z 4
_cell_length_a 11.9743(3)
_cell_length_b 12.3974(3)
_cell_length_c 14.2253(3)
_cell_measurement_reflns_used 8433
_cell_measurement_temperature 150(2)
_cell_measurement_theta_max 27.49
_cell_measurement_theta_min 2.87
_cell_volume 2109.38(9)
_computing_cell_refinement 'Bruker SAINT'
_computing_data_collection 'Bruker APEX2'
_computing_data_reduction 'Bruker SAINT'
_computing_molecular_graphics 'Platon (Spek, 2003)'
_computing_publication_material 'Platon (Spek, 2003)'
_computing_structure_refinement 'SHELXL-97 (Sheldrick, 2008)'
_computing_structure_solution 'SHELXS-97 (Sheldrick, 2008)'
_diffrn_ambient_temperature 150(2)
_diffrn_measured_fraction_theta_full 0.998
_diffrn_measured_fraction_theta_max 0.998
_diffrn_measurement_device_type 'Bruker APEX-II CCD'
_diffrn_measurement_method '\f and \w scans'
_diffrn_radiation_monochromator graphite
_diffrn_radiation_source 'fine-focus sealed tube'
_diffrn_radiation_type MoK\a
_diffrn_radiation_wavelength 0.71073
_diffrn_reflns_av_R_equivalents 0.0186
_diffrn_reflns_av_sigmaI/netI 0.0210
_diffrn_reflns_limit_h_max 15
_diffrn_reflns_limit_h_min -11
_diffrn_reflns_limit_k_max 16
_diffrn_reflns_limit_k_min -15
_diffrn_reflns_limit_l_max 18
_diffrn_reflns_limit_l_min -18
_diffrn_reflns_number 16290
_diffrn_reflns_theta_full 27.50
_diffrn_reflns_theta_max 27.50
_diffrn_reflns_theta_min 1.70
_exptl_absorpt_coefficient_mu 0.746
_exptl_absorpt_correction_T_max 0.804
_exptl_absorpt_correction_T_min 0.698
_exptl_absorpt_correction_type multi-scan
_exptl_absorpt_process_details SADABS
_exptl_crystal_colour red
_exptl_crystal_density_diffrn 1.446
_exptl_crystal_density_method 'not measured'
_exptl_crystal_description prism
_exptl_crystal_F_000 960
_exptl_crystal_size_max 0.52
_exptl_crystal_size_mid 0.34
_exptl_crystal_size_min 0.30
_refine_diff_density_max 0.289
_refine_diff_density_min -0.300
_refine_diff_density_rms 0.050
_refine_ls_extinction_method none
_refine_ls_goodness_of_fit_ref 1.026
_refine_ls_hydrogen_treatment constr
_refine_ls_matrix_type full
_refine_ls_number_parameters 282
_refine_ls_number_reflns 4844
_refine_ls_number_restraints 0
_refine_ls_restrained_S_all 1.026
_refine_ls_R_factor_all 0.0374
_refine_ls_R_factor_gt 0.0287
_refine_ls_shift/su_max 0.001
_refine_ls_shift/su_mean 0.000
_refine_ls_structure_factor_coef Fsqd
_refine_ls_weighting_details 'calc w=1/[\s^2^(Fo^2^)+(0.0372P)^2^+0.9854P] where P=(Fo^2^+2Fc^2^)/3'
_refine_ls_weighting_scheme calc
_refine_ls_wR_factor_gt 0.0728
_refine_ls_wR_factor_ref 0.0774
_reflns_number_gt 4113
_reflns_number_total 4844
_reflns_threshold_expression >2sigma(I)
_cod_data_source_file c3nj00182b.txt
_cod_data_source_block jt204_2
_cod_original_sg_symbol_H-M P21/c
_cod_database_code 7053143

loop_
_symmetry_equiv_pos_as_xyz
'x, y, z'
'-x, y+1/2, -z+1/2'
'-x, -y, -z'
'x, -y-1/2, z-1/2'

loop_
_atom_site_label
_atom_site_type_symbol
_atom_site_fract_x
_atom_site_fract_y
_atom_site_fract_z
_atom_site_U_iso_or_equiv
_atom_site_adp_type
_atom_site_occupancy
_atom_site_symmetry_multiplicity
_atom_site_calc_flag
_atom_site_refinement_flags
Fe Fe 0.495044(17) 0.316933(17) 0.879194(15) 0.02163(7) Uani 1 1 d .
O1 O 0.37232(9) 0.22494(10) 0.64632(8) 0.0326(3) Uani 1 1 d .
O2 O 0.10407(9) 0.20322(9) 0.88881(8) 0.0298(3) Uani 1 1 d .
N1 N 0.22713(10) 0.20878(10) 0.74465(9) 0.0226(3) Uani 1 1 d .
H1N H 0.1998 0.2302 0.7983 0.027 Uiso 1 1 d R
N2 N -0.04229(11) 0.08386(11) 0.88466(9) 0.0273(3) Uani 1 1 d .
N3 N -0.06032(11) 0.13303(11) 0.97141(9) 0.0266(3) Uani 1 1 d .
H3N H -0.0104 0.1791 0.9906 0.032 Uiso 1 1 d R
N4 N -0.22021(11) 0.03098(11) 1.00984(9) 0.0273(3) Uani 1 1 d .
N5 N -0.15138(11) 0.15132(12) 1.11062(10) 0.0315(3) Uani 1 1 d .
C1 C 0.36927(12) 0.33865(12) 0.77982(10) 0.0220(3) Uani 1 1 d .
C2 C 0.33344(12) 0.37023(12) 0.87072(11) 0.0238(3) Uani 1 1 d .
H2 H 0.2726 0.3403 0.9024 0.029 Uiso 1 1 calc R
C3 C 0.40520(13) 0.45420(13) 0.90469(12) 0.0287(3) Uani 1 1 d .
H3 H 0.4005 0.4903 0.9633 0.034 Uiso 1 1 calc R
C4 C 0.48523(13) 0.47507(13) 0.83619(12) 0.0307(4) Uani 1 1 d .
H4 H 0.5430 0.5276 0.8410 0.037 Uiso 1 1 calc R
C5 C 0.46378(13) 0.40355(13) 0.75936(11) 0.0273(3) Uani 1 1 d .
H5 H 0.5050 0.3996 0.7040 0.033 Uiso 1 1 calc R
C6 C 0.53235(15) 0.15636(13) 0.88124(12) 0.0298(3) Uani 1 1 d .
H6 H 0.4970 0.1025 0.8428 0.036 Uiso 1 1 calc R
C7 C 0.49878(14) 0.19026(12) 0.97064(11) 0.0261(3) Uani 1 1 d .
H7 H 0.4371 0.1625 1.0027 0.031 Uiso 1 1 calc R
C8 C 0.57216(15) 0.27205(14) 1.00423(12) 0.0335(4) Uani 1 1 d .
H8 H 0.5685 0.3093 1.0623 0.040 Uiso 1 1 calc R
C9 C 0.65210(14) 0.28842(15) 0.93581(16) 0.0439(5) Uani 1 1 d .
H9 H 0.7120 0.3387 0.9401 0.053 Uiso 1 1 calc R
C10 C 0.62772(15) 0.21682(16) 0.85928(15) 0.0421(5) Uani 1 1 d .
H10 H 0.6682 0.2108 0.8037 0.051 Uiso 1 1 calc R
C11 C 0.32442(12) 0.25201(12) 0.71708(10) 0.0220(3) Uani 1 1 d .
C21 C 0.16464(12) 0.12299(12) 0.70461(10) 0.0209(3) Uani 1 1 d .
C22 C 0.07565(12) 0.08217(12) 0.75540(10) 0.0208(3) Uani 1 1 d .
C23 C 0.01320(13) -0.00356(13) 0.71643(11) 0.0273(3) Uani 1 1 d .
H23 H -0.0465 -0.0324 0.7503 0.033 Uiso 1 1 calc R
C24 C 0.03583(14) -0.04758(14) 0.63007(12) 0.0317(4) Uani 1 1 d .
H24 H -0.0069 -0.1066 0.6054 0.038 Uiso 1 1 calc R
C25 C 0.12176(14) -0.00432(14) 0.57995(11) 0.0313(4) Uani 1 1 d .
H25 H 0.1366 -0.0331 0.5199 0.038 Uiso 1 1 calc R
C26 C 0.18615(13) 0.07989(13) 0.61592(11) 0.0269(3) Uani 1 1 d .
H26 H 0.2448 0.1086 0.5808 0.032 Uiso 1 1 calc R
C27 C 0.04612(12) 0.12786(12) 0.84895(10) 0.0208(3) Uani 1 1 d .
C28 C -0.14059(12) 0.10423(12) 1.02643(10) 0.0218(3) Uani 1 1 d .
C29 C -0.29235(12) 0.02358(13) 1.08939(11) 0.0243(3) Uani 1 1 d .
H29A H -0.2830 -0.0467 1.1218 0.029 Uiso 1 1 calc R
H29B H -0.3719 0.0328 1.0687 0.029 Uiso 1 1 calc R
C30 C -0.25258(12) 0.11649(13) 1.15376(11) 0.0249(3) Uani 1 1 d .
H30A H -0.3086 0.1752 1.1541 0.030 Uiso 1 1 calc R
H30B H -0.2366 0.0912 1.2190 0.030 Uiso 1 1 calc R
C31 C -0.23469(15) -0.04791(15) 0.93437(12) 0.0351(4) Uani 1 1 d .
H31A H -0.1801 -0.0340 0.8866 0.053 Uiso 1 1 calc R
H31B H -0.3105 -0.0421 0.9057 0.053 Uiso 1 1 calc R
H31C H -0.2232 -0.1206 0.9600 0.053 Uiso 1 1 calc R
C32 C -0.08788(17) 0.24305(16) 1.14550(13) 0.0410(4) Uani 1 1 d .
H32A H -0.0085 0.2318 1.1347 0.061 Uiso 1 1 calc R
H32B H -0.0979 0.2514 1.2131 0.061 Uiso 1 1 calc R
H32C H -0.1141 0.3083 1.1124 0.061 Uiso 1 1 calc R

loop_
_atom_site_aniso_label
_atom_site_aniso_U_11
_atom_site_aniso_U_22
_atom_site_aniso_U_33
_atom_site_aniso_U_23
_atom_site_aniso_U_13
_atom_site_aniso_U_12
Fe 0.02079(11) 0.01872(11) 0.02548(12) 0.00490(9) 0.00205(8) -0.00189(8)
O1 0.0338(6) 0.0392(7) 0.0259(6) -0.0019(5) 0.0125(5) -0.0007(5)
O2 0.0311(6) 0.0329(6) 0.0262(6) -0.0093(5) 0.0097(5) -0.0134(5)
N1 0.0240(6) 0.0258(6) 0.0183(6) -0.0022(5) 0.0042(5) -0.0009(5)
N2 0.0293(6) 0.0302(7) 0.0227(6) -0.0043(6) 0.0045(5) -0.0081(6)
N3 0.0275(6) 0.0293(7) 0.0234(6) -0.0054(5) 0.0047(5) -0.0120(6)
N4 0.0272(6) 0.0285(7) 0.0266(7) -0.0055(6) 0.0060(5) -0.0110(6)
N5 0.0304(7) 0.0372(8) 0.0274(7) -0.0094(6) 0.0072(6) -0.0146(6)
C1 0.0212(6) 0.0214(7) 0.0236(7) 0.0055(6) 0.0025(6) 0.0013(6)
C2 0.0222(7) 0.0232(7) 0.0263(8) 0.0005(6) 0.0029(6) 0.0004(6)
C3 0.0304(8) 0.0202(7) 0.0351(9) -0.0011(7) -0.0022(7) 0.0005(6)
C4 0.0291(8) 0.0207(8) 0.0419(10) 0.0098(7) -0.0026(7) -0.0040(6)
C5 0.0261(7) 0.0262(8) 0.0297(8) 0.0111(7) 0.0036(6) -0.0006(6)
C6 0.0380(8) 0.0213(7) 0.0303(8) -0.0001(6) 0.0028(7) 0.0054(7)
C7 0.0332(8) 0.0191(7) 0.0263(8) 0.0058(6) 0.0035(6) 0.0007(6)
C8 0.0426(9) 0.0227(8) 0.0339(9) 0.0036(7) -0.0129(7) 0.0027(7)
C9 0.0244(8) 0.0326(9) 0.0733(14) 0.0184(10) -0.0118(9) -0.0026(7)
C10 0.0360(9) 0.0427(10) 0.0492(11) 0.0205(9) 0.0184(8) 0.0171(8)
C11 0.0234(7) 0.0236(7) 0.0191(7) 0.0068(6) 0.0023(6) 0.0048(6)
C21 0.0218(7) 0.0215(7) 0.0189(7) 0.0002(6) -0.0031(5) 0.0048(6)
C22 0.0231(7) 0.0193(7) 0.0196(7) 0.0009(6) -0.0039(5) 0.0030(6)
C23 0.0292(7) 0.0235(8) 0.0288(8) 0.0000(6) -0.0044(6) -0.0001(6)
C24 0.0353(8) 0.0265(8) 0.0321(9) -0.0077(7) -0.0108(7) 0.0024(7)
C25 0.0348(8) 0.0349(9) 0.0235(8) -0.0099(7) -0.0065(6) 0.0117(7)
C26 0.0274(7) 0.0328(8) 0.0203(7) -0.0019(6) -0.0005(6) 0.0073(7)
C27 0.0215(6) 0.0200(7) 0.0209(7) 0.0023(6) -0.0007(6) 0.0004(6)
C28 0.0218(6) 0.0219(7) 0.0216(7) 0.0017(6) -0.0006(5) -0.0025(6)
C29 0.0205(7) 0.0262(8) 0.0263(8) 0.0044(6) 0.0023(6) -0.0022(6)
C30 0.0244(7) 0.0270(8) 0.0236(7) 0.0028(6) 0.0037(6) 0.0002(6)
C31 0.0364(9) 0.0352(9) 0.0341(9) -0.0115(8) 0.0058(7) -0.0157(7)
C32 0.0513(11) 0.0400(10) 0.0319(9) -0.0108(8) 0.0054(8) -0.0208(9)

loop_
_atom_type_symbol
_atom_type_description
_atom_type_scat_dispersion_real
_atom_type_scat_dispersion_imag
_atom_type_scat_source
C C 0.0033 0.0016 'International Tables Vol C Tables 4.2.6.8 and 6.1.1.4'
H H 0.0000 0.0000 'International Tables Vol C Tables 4.2.6.8 and 6.1.1.4'
N N 0.0061 0.0033 'International Tables Vol C Tables 4.2.6.8 and 6.1.1.4'
O O 0.0106 0.0060 'International Tables Vol C Tables 4.2.6.8 and 6.1.1.4'
Fe Fe 0.3463 0.8444 'International Tables Vol C Tables 4.2.6.8 and 6.1.1.4'

loop_
_geom_angle_atom_site_label_1
_geom_angle_atom_site_label_2
_geom_angle_atom_site_label_3
_geom_angle
C1 Fe C5 41.14(6)
C1 Fe C7 122.60(6)
C5 Fe C7 159.89(7)
C1 Fe C6 107.07(7)
C5 Fe C6 123.95(7)
C7 Fe C6 40.62(6)
C1 Fe C9 159.24(8)
C5 Fe C9 123.47(7)
C7 Fe C9 67.84(7)
C6 Fe C9 68.18(7)
C1 Fe C8 158.55(7)
C5 Fe C8 158.64(7)
C7 Fe C8 40.44(7)
C6 Fe C8 68.41(7)
C9 Fe C8 40.45(8)
C1 Fe C2 41.24(6)
C5 Fe C2 69.12(6)
C7 Fe C2 106.20(6)
C6 Fe C2 121.51(7)
C9 Fe C2 158.70(8)
C8 Fe C2 121.84(7)
C1 Fe C10 122.56(8)
C5 Fe C10 108.51(7)
C7 Fe C10 68.12(7)
C6 Fe C10 40.47(7)
C9 Fe C10 40.78(9)
C8 Fe C10 68.49(8)
C2 Fe C10 158.04(8)
C1 Fe C3 68.68(6)
C5 Fe C3 68.51(7)
C7 Fe C3 121.42(7)
C6 Fe C3 157.19(7)
C9 Fe C3 123.65(8)
C8 Fe C3 106.91(7)
C2 Fe C3 40.55(6)
C10 Fe C3 160.60(8)
C1 Fe C4 68.71(6)
C5 Fe C4 40.67(7)
C7 Fe C4 157.52(7)
C6 Fe C4 160.79(7)
C9 Fe C4 108.74(7)
C8 Fe C4 122.43(7)
C2 Fe C4 68.49(6)
C10 Fe C4 124.83(7)
C3 Fe C4 40.50(7)
C11 N1 C21 129.02(13)
C11 N1 H1N 119.2
C21 N1 H1N 111.4
C27 N2 N3 108.66(12)
C28 N3 N2 123.51(13)
C28 N3 H3N 120.4
N2 N3 H3N 115.7
C28 N4 C31 130.44(13)
C28 N4 C29 110.56(12)
C31 N4 C29 118.39(12)
C28 N5 C32 125.27(14)
C28 N5 C30 111.43(13)
C32 N5 C30 121.77(14)
C5 C1 C2 107.64(13)
C5 C1 C11 123.60(13)
C2 C1 C11 128.69(13)
C5 C1 Fe 69.44(9)
C2 C1 Fe 69.71(8)
C11 C1 Fe 123.93(10)
C3 C2 C1 107.73(13)
C3 C2 Fe 70.17(9)
C1 C2 Fe 69.04(8)
C3 C2 H2 126.1
C1 C2 H2 126.1
Fe C2 H2 126.2
C2 C3 C4 108.46(15)
C2 C3 Fe 69.28(9)
C4 C3 Fe 69.78(9)
C2 C3 H3 125.8
C4 C3 H3 125.8
Fe C3 H3 126.7
C5 C4 C3 108.07(14)
C5 C4 Fe 68.87(9)
C3 C4 Fe 69.73(9)
C5 C4 H4 126.0
C3 C4 H4 126.0
Fe C4 H4 127.0
C4 C5 C1 108.09(14)
C4 C5 Fe 70.46(9)
C1 C5 Fe 69.41(8)
C4 C5 H5 126.0
C1 C5 H5 126.0
Fe C5 H5 125.8
C10 C6 C7 107.93(16)
C10 C6 Fe 70.00(10)
C7 C6 Fe 69.62(9)
C10 C6 H6 126.0
C7 C6 H6 126.0
Fe C6 H6 125.9
C8 C7 C6 108.60(15)
C8 C7 Fe 69.93(9)
C6 C7 Fe 69.76(9)
C8 C7 H7 125.7
C6 C7 H7 125.7
Fe C7 H7 126.2
C7 C8 C9 107.56(16)
C7 C8 Fe 69.64(9)
C9 C8 Fe 69.74(10)
C7 C8 H8 126.2
C9 C8 H8 126.2
Fe C8 H8 126.0
C8 C9 C10 108.44(16)
C8 C9 Fe 69.81(10)
C10 C9 Fe 69.80(10)
C8 C9 H9 125.8
C10 C9 H9 125.8
Fe C9 H9 126.2
C6 C10 C9 107.46(16)
C6 C10 Fe 69.53(10)
C9 C10 Fe 69.42(10)
C6 C10 H10 126.3
C9 C10 H10 126.3
Fe C10 H10 126.3
O1 C11 N1 124.70(15)
O1 C11 C1 121.46(14)
N1 C11 C1 113.83(13)
C26 C21 N1 122.34(14)
C26 C21 C22 119.93(14)
N1 C21 C22 117.70(13)
C23 C22 C21 118.21(14)
C23 C22 C27 119.55(13)
C21 C22 C27 122.25(13)
C24 C23 C22 121.89(15)
C24 C23 H23 119.1
C22 C23 H23 119.1
C23 C24 C25 119.04(15)
C23 C24 H24 120.5
C25 C24 H24 120.5
C26 C25 C24 121.08(15)
C26 C25 H25 119.5
C24 C25 H25 119.5
C25 C26 C21 119.81(15)
C25 C26 H26 120.1
C21 C26 H26 120.1
O2 C27 N2 124.16(14)
O2 C27 C22 121.44(13)
N2 C27 C22 114.40(13)
N3 C28 N4 128.09(14)
N3 C28 N5 121.02(13)
N4 C28 N5 110.88(13)
N4 C29 C30 103.74(12)
N4 C29 H29A 111.0
C30 C29 H29A 111.0
N4 C29 H29B 111.0
C30 C29 H29B 111.0
H29A C29 H29B 109.0
N5 C30 C29 102.31(12)
N5 C30 H30A 111.3
C29 C30 H30A 111.3
N5 C30 H30B 111.3
C29 C30 H30B 111.3
H30A C30 H30B 109.2
N4 C31 H31A 109.5
N4 C31 H31B 109.5
H31A C31 H31B 109.5
N4 C31 H31C 109.5
H31A C31 H31C 109.5
H31B C31 H31C 109.5
N5 C32 H32A 109.5
N5 C32 H32B 109.5
H32A C32 H32B 109.5
N5 C32 H32C 109.5
H32A C32 H32C 109.5
H32B C32 H32C 109.5

loop_
_geom_bond_atom_site_label_1
_geom_bond_atom_site_label_2
_geom_bond_distance
Fe C1 2.0340(15)
Fe C5 2.0344(15)
Fe C7 2.0384(15)
Fe C6 2.0401(16)
Fe C9 2.0413(17)
Fe C8 2.0422(16)
Fe C2 2.0430(15)
Fe C10 2.0464(17)
Fe C3 2.0547(16)
Fe C4 2.0554(16)
O1 C11 1.2285(18)
O2 C27 1.2801(18)
N1 C11 1.3571(19)
N1 C21 1.4053(19)
N1 H1N 0.8855
N2 C27 1.3143(19)
N2 N3 1.4023(18)
N3 C28 1.3173(19)
N3 H3N 0.8624
N4 C28 1.3297(19)
N4 C31 1.457(2)
N4 C29 1.4585(19)
N5 C28 1.344(2)
N5 C32 1.443(2)
N5 C30 1.4498(19)
C1 C5 1.430(2)
C1 C2 1.436(2)
C1 C11 1.481(2)
C2 C3 1.420(2)
C2 H2 0.9500
C3 C4 1.422(2)
C3 H3 0.9500
C4 C5 1.421(2)
C4 H4 0.9500
C5 H5 0.9500
C6 C10 1.413(3)
C6 C7 1.416(2)
C6 H6 0.9500
C7 C8 1.410(2)
C7 H7 0.9500
C8 C9 1.412(3)
C8 H8 0.9500
C9 C10 1.424(3)
C9 H9 0.9500
C10 H10 0.9500
C21 C26 1.405(2)
C21 C22 1.409(2)
C22 C23 1.399(2)
C22 C27 1.504(2)
C23 C24 1.383(2)
C23 H23 0.9500
C24 C25 1.387(3)
C24 H24 0.9500
C25 C26 1.382(2)
C25 H25 0.9500
C26 H26 0.9500
C29 C30 1.533(2)
C29 H29A 0.9900
C29 H29B 0.9900
C30 H30A 0.9900
C30 H30B 0.9900
C31 H31A 0.9800
C31 H31B 0.9800
C31 H31C 0.9800
C32 H32A 0.9800
C32 H32B 0.9800
C32 H32C 0.9800
